data_7037359
loop_
_publ_author_name
'Livingstone, Zoe'
'Hern\'an-G\'omez, Alberto'
'Baillie, Sharon E.'
'Armstrong, David R.'
'Carrella, Luca M.'
'Clegg, William'
'Harrington, Ross W.'
'Kennedy, Alan R.'
'Rentschler, Eva'
'Hevia, Eva'

_publ_section_title
;
 Assessing the reactivity of sodium alkyl-magnesiates towards quinoxaline:
 single electron transfer (SET) vs. nucleophilic alkylation processes.
;
_journal_issue 14
_journal_name_full 'Dalton transactions (Cambridge, England : 2003)'
_journal_page_first 6175
_journal_page_last 6182
_journal_paper_doi 10.1039/c5dt04044b
_journal_volume 45
_journal_year 2016
_chemical_formula_moiety '2 C24 H48 Na O6 +,C 88 H100 Mg2 N8 Si2 2-,2 C4 H8 O'
_chemical_formula_sum 'C144 H212 Mg2 N8 Na2 O14 Si2'
_chemical_formula_weight 2429.98
_chemical_name_systematic
;
 ?
;
_chemical_properties_physical Air-sensitive
_space_group_crystal_system monoclinic
_space_group_IT_number 14
_space_group_name_Hall '-P 2yn'
_space_group_name_H-M_alt 'P 1 21/n 1'
_symmetry_space_group_name_Hall '-P 2yn'
_symmetry_space_group_name_H-M 'P 1 21/n 1'
_atom_sites_solution_hydrogens geom
_atom_sites_solution_primary direct
_atom_sites_solution_secondary difmap
_audit_creation_method SHELXL-2014/7
_audit_update_record
;
2015-10-14 deposited with the CCDC.
2015-11-18 downloaded from the CCDC.
;
_cell_angle_alpha 90
_cell_angle_beta 92.851(8)
_cell_angle_gamma 90
_cell_formula_units_Z 2
_cell_length_a 12.601(7)
_cell_length_b 15.449(8)
_cell_length_c 34.612(19)
_cell_measurement_reflns_used 3662
_cell_measurement_temperature 120(2)
_cell_measurement_theta_max 24.28
_cell_measurement_theta_min 2.22
_cell_volume 6730(6)
_computing_cell_refinement 'Bruker APEX2'
_computing_data_collection 'Rigaku CrystalClear'
_computing_data_reduction 'Bruker APEX2'
_computing_molecular_graphics 'Bruker SHELXTL'
_computing_publication_material 'SHELXL-2014/7 and local programs'
_computing_structure_refinement SHELXL-2014/7
_computing_structure_solution 'Bruker SHELXTL'
_diffrn_ambient_temperature 120(2)
_diffrn_measured_fraction_theta_full 0.982
_diffrn_measured_fraction_theta_max 0.982
_diffrn_measurement_device_type 'Crystal Logic diffractometer and Rigaku Saturn 724+ detector'
_diffrn_measurement_method 'thick-slice \w scans'
_diffrn_radiation_type synchrotron
_diffrn_radiation_wavelength 0.6889
_diffrn_reflns_av_R_equivalents 0.1625
_diffrn_reflns_av_unetI/netI 0.1489
_diffrn_reflns_Laue_measured_fraction_full 0.982
_diffrn_reflns_Laue_measured_fraction_max 0.982
_diffrn_reflns_limit_h_max 13
_diffrn_reflns_limit_h_min -8
_diffrn_reflns_limit_k_max 15
_diffrn_reflns_limit_k_min -15
_diffrn_reflns_limit_l_max 36
_diffrn_reflns_limit_l_min -36
_diffrn_reflns_number 29380
_diffrn_reflns_point_group_measured_fraction_full 0.982
_diffrn_reflns_point_group_measured_fraction_max 0.982
_diffrn_reflns_theta_full 21.314
_diffrn_reflns_theta_max 21.314
_diffrn_reflns_theta_min 1.714
_diffrn_source 'Diamond Light Source beamline I19'
_exptl_absorpt_coefficient_mu 0.072
_exptl_absorpt_correction_type none
_exptl_crystal_colour blue
_exptl_crystal_density_diffrn 1.199
_exptl_crystal_density_meas 0
_exptl_crystal_density_method 'not measured'
_exptl_crystal_description plate
_exptl_crystal_F_000 2636
_exptl_crystal_recrystallization_method 'Re-crystallisation from solvent: THF'
_exptl_crystal_size_max 0.080
_exptl_crystal_size_mid 0.080
_exptl_crystal_size_min 0.010
_refine_diff_density_max 0.451
_refine_diff_density_min -0.492
_refine_diff_density_rms 0.062
_refine_ls_extinction_coef 0.027(4)
_refine_ls_extinction_expression Fc^*^=kFc[1+0.001xFc^2^\l^3^/sin(2\q)]^-1/4^
_refine_ls_extinction_method 'SHELXL-2014/7 (Sheldrick 2014)'
_refine_ls_goodness_of_fit_ref 1.027
_refine_ls_hydrogen_treatment constr
_refine_ls_matrix_type full
_refine_ls_number_parameters 1061
_refine_ls_number_reflns 8121
_refine_ls_number_restraints 3054
_refine_ls_restrained_S_all 1.076
_refine_ls_R_factor_all 0.1908
_refine_ls_R_factor_gt 0.0973
_refine_ls_shift/su_max 0.000
_refine_ls_shift/su_mean 0.000
_refine_ls_structure_factor_coef Fsqd
_refine_ls_weighting_details 'w=1/[\s^2^(Fo^2^)+(0.1966P)^2^] where P=(Fo^2^+2Fc^2^)/3'
_refine_ls_weighting_scheme calc
_refine_ls_wR_factor_gt 0.2634
_refine_ls_wR_factor_ref 0.3319
_reflns_Friedel_coverage 0.000
_reflns_number_gt 3861
_reflns_number_total 8121
_reflns_threshold_expression 'I > 2\s(I)'
_cod_data_source_file c5dt04044b2.cif
_cod_data_source_block rem560dls
_cod_depositor_comments 'Adding full bibliography for 7037359--7037362.cif.'
_cod_database_code 7037359
_shelx_shelxl_version_number 2014/7
_shelx_space_group_comment
;
The symmetry employed for this shelxl refinement is uniquely defined
by the following loop, which should always be used as a source of
symmetry information in preference to the above space-group names.
They are only intended as comments.
;
_shelx_estimated_absorpt_t_min 0.994
_shelx_estimated_absorpt_t_max 0.999

loop_
_space_group_symop_operation_xyz
'x, y, z'
'-x+1/2, y+1/2, -z+1/2'
'-x, -y, -z'
'x-1/2, -y-1/2, z-1/2'

loop_
_atom_site_label
_atom_site_type_symbol
_atom_site_fract_x
_atom_site_fract_y
_atom_site_fract_z
_atom_site_U_iso_or_equiv
_atom_site_adp_type
_atom_site_occupancy
_atom_site_site_symmetry_order
_atom_site_calc_flag
_atom_site_refinement_flags_posn
_atom_site_refinement_flags_adp
_atom_site_refinement_flags_occupancy
_atom_site_disorder_assembly
_atom_site_disorder_group
Mg Mg 0.54482(18) 0.62620(15) 0.56459(7) 0.0537(8) Uani 1 1 d . . . . .
N1 N 0.5873(5) 0.6128(4) 0.50692(17) 0.0568(16) Uani 1 1 d . . . . .
N2 N 0.5387(5) 0.4908(4) 0.44611(17) 0.0556(16) Uani 1 1 d . . . . .
C1 C 0.6537(6) 0.5491(5) 0.4970(2) 0.062(2) Uani 1 1 d . . . . .
H1 H 0.7207 0.5445 0.5107 0.074 Uiso 1 1 calc R U . . .
C2 C 0.6298(6) 0.4907(5) 0.4683(2) 0.057(2) Uani 1 1 d . . . . .
H2 H 0.6808 0.4471 0.4636 0.068 Uiso 1 1 calc R U . . .
C3 C 0.4771(6) 0.5619(5) 0.4509(2) 0.0553(19) Uani 1 1 d . . . . .
C4 C 0.3844(7) 0.5742(5) 0.4271(2) 0.067(2) Uani 1 1 d . . . . .
H4 H 0.3659 0.5330 0.4075 0.080 Uiso 1 1 calc R U . . .
C5 C 0.3209(7) 0.6450(6) 0.4317(3) 0.081(3) Uani 1 1 d . . . . .
H5 H 0.2594 0.6527 0.4151 0.098 Uiso 1 1 calc R U . . .
C6 C 0.3448(7) 0.7049(6) 0.4602(3) 0.076(2) Uani 1 1 d . . . . .
H6 H 0.3005 0.7541 0.4628 0.092 Uiso 1 1 calc R U . . .
C7 C 0.4326(6) 0.6938(5) 0.4847(2) 0.067(2) Uani 1 1 d . . . . .
H7 H 0.4473 0.7347 0.5048 0.080 Uiso 1 1 calc R U . . .
C8 C 0.5004(6) 0.6239(5) 0.4809(2) 0.0549(19) Uani 1 1 d . . . . .
N3 N 0.4696(4) 0.7292(4) 0.58716(17) 0.0564(16) Uani 1 1 d . . . . .
C9 C 0.4124(6) 0.7992(5) 0.5717(2) 0.057(2) Uani 1 1 d . . . . .
C10 C 0.4625(6) 0.8763(5) 0.5607(2) 0.063(2) Uani 1 1 d . . . . .
C11 C 0.4049(7) 0.9414(5) 0.5427(3) 0.078(2) Uani 1 1 d . . . . .
H11 H 0.4410 0.9923 0.5352 0.093 Uiso 1 1 calc R U . . .
C12 C 0.2981(8) 0.9360(6) 0.5351(3) 0.092(3) Uani 1 1 d . . . . .
H12 H 0.2601 0.9818 0.5224 0.111 Uiso 1 1 calc R U . . .
C13 C 0.2468(7) 0.8629(7) 0.5463(3) 0.089(3) Uani 1 1 d . . . . .
H13 H 0.1720 0.8590 0.5419 0.106 Uiso 1 1 calc R U . . .
C14 C 0.3017(6) 0.7932(5) 0.5643(2) 0.069(2) Uani 1 1 d . . . . .
C15 C 0.5821(6) 0.8853(4) 0.5658(2) 0.063(2) Uani 1 1 d . . . . .
H15 H 0.6067 0.8456 0.5872 0.075 Uiso 1 1 calc R U . . .
C16 C 0.6368(6) 0.8569(5) 0.5294(2) 0.070(2) Uani 1 1 d . . . . .
H16A H 0.7139 0.8635 0.5335 0.105 Uiso 1 1 calc R U . . .
H16B H 0.6197 0.7962 0.5238 0.105 Uiso 1 1 calc R U . . .
H16C H 0.6118 0.8930 0.5075 0.105 Uiso 1 1 calc R U . . .
C17 C 0.6174(7) 0.9768(5) 0.5772(3) 0.082(3) Uani 1 1 d . . . . .
H17A H 0.6951 0.9789 0.5800 0.124 Uiso 1 1 calc R U . . .
H17B H 0.5926 1.0177 0.5570 0.124 Uiso 1 1 calc R U . . .
H17C H 0.5871 0.9926 0.6017 0.124 Uiso 1 1 calc R U . . .
C18 C 0.2410(6) 0.7155(6) 0.5762(3) 0.080(3) Uani 1 1 d . . . . .
H18 H 0.2936 0.6682 0.5820 0.096 Uiso 1 1 calc R U . . .
C19 C 0.1835(8) 0.7323(7) 0.6128(3) 0.108(3) Uani 1 1 d . . . . .
H19A H 0.1446 0.6802 0.6199 0.162 Uiso 1 1 calc R U . . .
H19B H 0.2352 0.7474 0.6338 0.162 Uiso 1 1 calc R U . . .
H19C H 0.1334 0.7803 0.6085 0.162 Uiso 1 1 calc R U . . .
C20 C 0.1618(7) 0.6822(7) 0.5444(3) 0.110(4) Uani 1 1 d . . . . .
H20A H 0.1244 0.6314 0.5539 0.165 Uiso 1 1 calc R U . . .
H20B H 0.1101 0.7278 0.5375 0.165 Uiso 1 1 calc R U . . .
H20C H 0.2002 0.6663 0.5215 0.165 Uiso 1 1 calc R U . . .
N4 N 0.6151(4) 0.6322(4) 0.61898(16) 0.0543(16) Uani 1 1 d . . . . .
C21 C 0.7135(6) 0.6069(5) 0.6360(2) 0.060(2) Uani 1 1 d . . . . .
C22 C 0.8078(6) 0.6468(5) 0.6252(3) 0.070(2) Uani 1 1 d . . . . .
C23 C 0.9045(7) 0.6190(6) 0.6406(3) 0.087(3) Uani 1 1 d . . . . .
H23 H 0.9674 0.6462 0.6326 0.105 Uiso 1 1 calc R U . . .
C24 C 0.9130(9) 0.5525(7) 0.6674(3) 0.097(3) Uani 1 1 d . . . . .
H24 H 0.9804 0.5333 0.6774 0.117 Uiso 1 1 calc R U . . .
C25 C 0.8210(9) 0.5152(6) 0.6790(3) 0.087(3) Uani 1 1 d . . . . .
H25 H 0.8257 0.4707 0.6980 0.104 Uiso 1 1 calc R U . . .
C26 C 0.7218(7) 0.5401(5) 0.6643(2) 0.070(2) Uani 1 1 d . . . . .
C27 C 0.8062(6) 0.7191(5) 0.5958(3) 0.073(3) Uani 1 1 d . . . . .
H27 H 0.7299 0.7336 0.5897 0.087 Uiso 1 1 calc R U . . .
C28 C 0.8605(8) 0.8030(6) 0.6110(3) 0.098(3) Uani 1 1 d . . . . .
H28A H 0.8569 0.8471 0.5907 0.147 Uiso 1 1 calc R U . . .
H28B H 0.8240 0.8240 0.6336 0.147 Uiso 1 1 calc R U . . .
H28C H 0.9350 0.7909 0.6186 0.147 Uiso 1 1 calc R U . . .
C29 C 0.8527(7) 0.6929(6) 0.5579(3) 0.088(3) Uani 1 1 d . . . . .
H29A H 0.8496 0.7421 0.5401 0.132 Uiso 1 1 calc R U . . .
H29B H 0.9269 0.6751 0.5628 0.132 Uiso 1 1 calc R U . . .
H29C H 0.8118 0.6445 0.5465 0.132 Uiso 1 1 calc R U . . .
C30 C 0.6256(8) 0.4972(5) 0.6783(2) 0.080(3) Uani 1 1 d . . . . .
H30 H 0.5647 0.5126 0.6599 0.096 Uiso 1 1 calc R U . . .
C31 C 0.6312(10) 0.3986(6) 0.6804(3) 0.124(4) Uani 1 1 d . . . . .
H31A H 0.5647 0.3759 0.6899 0.186 Uiso 1 1 calc R U . . .
H31B H 0.6419 0.3752 0.6545 0.186 Uiso 1 1 calc R U . . .
H31C H 0.6907 0.3813 0.6980 0.186 Uiso 1 1 calc R U . . .
C32 C 0.6003(9) 0.5327(7) 0.7179(3) 0.109(3) Uani 1 1 d . . . . .
H32A H 0.5367 0.5039 0.7269 0.164 Uiso 1 1 calc R U . . .
H32B H 0.6604 0.5217 0.7363 0.164 Uiso 1 1 calc R U . . .
H32C H 0.5875 0.5951 0.7160 0.164 Uiso 1 1 calc R U . . .
Si Si 0.52204(16) 0.70374(13) 0.63188(6) 0.0567(7) Uani 1 1 d . . . . .
C33 C 0.4165(6) 0.6526(5) 0.6608(2) 0.066(2) Uani 1 1 d . . . . .
C34 C 0.3783(8) 0.6861(6) 0.6942(3) 0.089(3) Uani 1 1 d . . . . .
H34 H 0.4090 0.7376 0.7047 0.107 Uiso 1 1 calc R U . . .
C35 C 0.2953(9) 0.6467(8) 0.7131(3) 0.115(4) Uani 1 1 d . . . . .
H35 H 0.2713 0.6721 0.7361 0.137 Uiso 1 1 calc R U . . .
C36 C 0.2484(9) 0.5727(8) 0.6995(3) 0.122(4) Uani 1 1 d . . . . .
H36 H 0.1910 0.5473 0.7122 0.147 Uiso 1 1 calc R U . . .
C37 C 0.2867(8) 0.5352(7) 0.6662(3) 0.103(3) Uani 1 1 d . . . . .
H37 H 0.2569 0.4826 0.6564 0.124 Uiso 1 1 calc R U . . .
C38 C 0.3688(7) 0.5751(5) 0.6473(2) 0.075(2) Uani 1 1 d . . . . .
H38 H 0.3934 0.5491 0.6245 0.090 Uiso 1 1 calc R U . . .
C39 C 0.5698(6) 0.7982(5) 0.6626(2) 0.060(2) Uani 1 1 d . . . . .
C40 C 0.5123(7) 0.8741(6) 0.6627(2) 0.075(2) Uani 1 1 d . . . . .
H40 H 0.4501 0.8784 0.6461 0.090 Uiso 1 1 calc R U . . .
C41 C 0.5410(9) 0.9447(6) 0.6858(3) 0.085(3) Uani 1 1 d . . . . .
H41 H 0.4991 0.9958 0.6853 0.102 Uiso 1 1 calc R U . . .
C42 C 0.6313(8) 0.9386(6) 0.7095(3) 0.084(3) Uani 1 1 d . . . . .
H42 H 0.6526 0.9864 0.7253 0.101 Uiso 1 1 calc R U . . .
C43 C 0.6894(8) 0.8666(8) 0.7106(3) 0.103(3) Uani 1 1 d . . . . .
H43 H 0.7516 0.8635 0.7272 0.123 Uiso 1 1 calc R U . . .
C44 C 0.6594(7) 0.7947(6) 0.6874(3) 0.087(3) Uani 1 1 d . . . . .
H44 H 0.7010 0.7435 0.6888 0.104 Uiso 1 1 calc R U . . .
Na Na -0.0875(3) 0.8142(2) 0.38360(10) 0.1044(13) Uani 1 1 d D . . . .
O1 O -0.0991(6) 0.7447(4) 0.32459(18) 0.101(2) Uani 1 1 d D U . . .
C45X C -0.1321(17) 0.6642(10) 0.3105(5) 0.096(5) Uani 0.481(11) 1 d D U P A 1
H45A H -0.2102 0.6642 0.3058 0.115 Uiso 0.481(11) 1 calc R U P A 1
H45B H -0.1135 0.6190 0.3300 0.115 Uiso 0.481(11) 1 calc R U P A 1
C46X C -0.0803(17) 0.6452(13) 0.2743(6) 0.086(5) Uani 0.481(11) 1 d D U P A 1
H46A H -0.1269 0.6606 0.2515 0.103 Uiso 0.481(11) 1 calc R U P A 1
H46B H -0.0609 0.5832 0.2728 0.103 Uiso 0.481(11) 1 calc R U P A 1
C47X C 0.0205(15) 0.7035(12) 0.2772(6) 0.108(6) Uani 0.481(11) 1 d D U P A 1
H47A H 0.0805 0.6743 0.2914 0.130 Uiso 0.481(11) 1 calc R U P A 1
H47B H 0.0427 0.7211 0.2513 0.130 Uiso 0.481(11) 1 calc R U P A 1
C48X C -0.0192(16) 0.7789(11) 0.2993(6) 0.110(6) Uani 0.481(11) 1 d D U P A 1
H48A H 0.0398 0.8062 0.3148 0.132 Uiso 0.481(11) 1 calc R U P A 1
H48B H -0.0513 0.8228 0.2814 0.132 Uiso 0.481(11) 1 calc R U P A 1
C45Y C -0.2045(11) 0.7104(11) 0.3124(5) 0.096(5) Uani 0.519(11) 1 d D U P A 2
H45C H -0.2547 0.7590 0.3077 0.115 Uiso 0.519(11) 1 calc R U P A 2
H45D H -0.2315 0.6739 0.3333 0.115 Uiso 0.519(11) 1 calc R U P A 2
C46Y C -0.1985(13) 0.6587(10) 0.2769(5) 0.095(5) Uani 0.519(11) 1 d D U P A 2
H46C H -0.2103 0.6945 0.2533 0.114 Uiso 0.519(11) 1 calc R U P A 2
H46D H -0.2496 0.6099 0.2762 0.114 Uiso 0.519(11) 1 calc R U P A 2
C47Y C -0.0827(16) 0.6271(14) 0.2819(8) 0.104(6) Uani 0.519(11) 1 d D U P A 2
H47C H -0.0766 0.5762 0.2993 0.125 Uiso 0.519(11) 1 calc R U P A 2
H47D H -0.0535 0.6123 0.2567 0.125 Uiso 0.519(11) 1 calc R U P A 2
C48Y C -0.0295(13) 0.7033(12) 0.2994(6) 0.106(5) Uani 0.519(11) 1 d D U P A 2
H48C H 0.0363 0.6853 0.3141 0.127 Uiso 0.519(11) 1 calc R U P A 2
H48D H -0.0097 0.7440 0.2789 0.127 Uiso 0.519(11) 1 calc R U P A 2
O2 O -0.2554(5) 0.7784(5) 0.4067(2) 0.112(2) Uani 1 1 d D U . . .
C49X C -0.3126(14) 0.8564(12) 0.4151(9) 0.122(7) Uani 0.466(18) 1 d D U P B 1
H49A H -0.2901 0.9047 0.3986 0.146 Uiso 0.466(18) 1 calc R U P B 1
H49B H -0.3001 0.8730 0.4426 0.146 Uiso 0.466(18) 1 calc R U P B 1
C50X C -0.4263(13) 0.8353(14) 0.4067(9) 0.109(6) Uani 0.466(18) 1 d D U P B 1
H50A H -0.4591 0.8764 0.3876 0.131 Uiso 0.466(18) 1 calc R U P B 1
H50B H -0.4664 0.8370 0.4305 0.131 Uiso 0.466(18) 1 calc R U P B 1
C51X C -0.4244(16) 0.7421(14) 0.3897(8) 0.100(6) Uani 0.466(18) 1 d D U P B 1
H51A H -0.4875 0.7083 0.3966 0.120 Uiso 0.466(18) 1 calc R U P B 1
H51B H -0.4197 0.7427 0.3613 0.120 Uiso 0.466(18) 1 calc R U P B 1
C52X C -0.3257(16) 0.7081(11) 0.4093(9) 0.125(6) Uani 0.466(18) 1 d D U P B 1
H52A H -0.3369 0.6930 0.4366 0.150 Uiso 0.466(18) 1 calc R U P B 1
H52B H -0.2992 0.6565 0.3958 0.150 Uiso 0.466(18) 1 calc R U P B 1
C49Y C -0.3532(14) 0.8150(14) 0.4200(6) 0.117(5) Uani 0.534(18) 1 d D U P B 2
H49C H -0.3498 0.8790 0.4199 0.141 Uiso 0.534(18) 1 calc R U P B 2
H49D H -0.3652 0.7955 0.4467 0.141 Uiso 0.534(18) 1 calc R U P B 2
C50Y C -0.4410(14) 0.7837(17) 0.3927(7) 0.119(6) Uani 0.534(18) 1 d D U P B 2
H50C H -0.4547 0.8246 0.3710 0.143 Uiso 0.534(18) 1 calc R U P B 2
H50D H -0.5076 0.7741 0.4061 0.143 Uiso 0.534(18) 1 calc R U P B 2
C51Y C -0.3937(14) 0.6980(13) 0.3788(6) 0.099(5) Uani 0.534(18) 1 d D U P B 2
H51C H -0.4414 0.6488 0.3839 0.119 Uiso 0.534(18) 1 calc R U P B 2
H51D H -0.3820 0.7002 0.3507 0.119 Uiso 0.534(18) 1 calc R U P B 2
C52Y C -0.2911(14) 0.6890(9) 0.4015(7) 0.110(5) Uani 0.534(18) 1 d D U P B 2
H52C H -0.3013 0.6609 0.4268 0.132 Uiso 0.534(18) 1 calc R U P B 2
H52D H -0.2395 0.6549 0.3872 0.132 Uiso 0.534(18) 1 calc R U P B 2
O3 O -0.0236(6) 0.6893(4) 0.4152(2) 0.116(2) Uani 1 1 d D U . . .
C53X C 0.0153(19) 0.6079(9) 0.4036(4) 0.108(5) Uani 0.634(15) 1 d D U P C 1
H53A H 0.0805 0.6156 0.3892 0.130 Uiso 0.634(15) 1 calc R U P C 1
H53B H -0.0385 0.5781 0.3866 0.130 Uiso 0.634(15) 1 calc R U P C 1
C54X C 0.0388(16) 0.5562(11) 0.4389(5) 0.113(5) Uani 0.634(15) 1 d D U P C 1
H54A H 0.1116 0.5676 0.4498 0.136 Uiso 0.634(15) 1 calc R U P C 1
H54B H 0.0306 0.4935 0.4337 0.136 Uiso 0.634(15) 1 calc R U P C 1
C55X C -0.0459(15) 0.5891(9) 0.4662(4) 0.104(5) Uani 0.634(15) 1 d D U P C 1
H55A H -0.1148 0.5594 0.4611 0.125 Uiso 0.634(15) 1 calc R U P C 1
H55B H -0.0225 0.5812 0.4937 0.125 Uiso 0.634(15) 1 calc R U P C 1
C56X C -0.0528(17) 0.6825(9) 0.4557(4) 0.112(5) Uani 0.634(15) 1 d D U P C 1
H56A H -0.1258 0.7043 0.4585 0.134 Uiso 0.634(15) 1 calc R U P C 1
H56B H -0.0033 0.7169 0.4726 0.134 Uiso 0.634(15) 1 calc R U P C 1
C53Y C -0.016(4) 0.6083(11) 0.3945(5) 0.104(7) Uani 0.366(15) 1 d D U P C 2
H53C H 0.0547 0.6017 0.3837 0.125 Uiso 0.366(15) 1 calc R U P C 2
H53D H -0.0712 0.6047 0.3731 0.125 Uiso 0.366(15) 1 calc R U P C 2
C54Y C -0.034(3) 0.5414(12) 0.4245(7) 0.107(7) Uani 0.366(15) 1 d D U P C 2
H54C H -0.0039 0.4846 0.4173 0.128 Uiso 0.366(15) 1 calc R U P C 2
H54D H -0.1101 0.5346 0.4292 0.128 Uiso 0.366(15) 1 calc R U P C 2
C55Y C 0.029(3) 0.5815(14) 0.4599(8) 0.110(7) Uani 0.366(15) 1 d D U P C 2
H55C H -0.0011 0.5621 0.4845 0.133 Uiso 0.366(15) 1 calc R U P C 2
H55D H 0.1047 0.5658 0.4602 0.133 Uiso 0.366(15) 1 calc R U P C 2
C56Y C 0.013(3) 0.6758(13) 0.4542(5) 0.108(7) Uani 0.366(15) 1 d D U P C 2
H56C H -0.0391 0.6982 0.4721 0.129 Uiso 0.366(15) 1 calc R U P C 2
H56D H 0.0814 0.7067 0.4595 0.129 Uiso 0.366(15) 1 calc R U P C 2
O4X O -0.131(2) 0.9454(11) 0.3540(8) 0.132(8) Uani 0.409(15) 1 d D U P D 1
C57X C -0.103(3) 1.0318(14) 0.3655(7) 0.141(8) Uani 0.409(15) 1 d D U P D 1
H57A H -0.0298 1.0345 0.3770 0.169 Uiso 0.409(15) 1 calc R U P D 1
H57B H -0.1529 1.0548 0.3842 0.169 Uiso 0.409(15) 1 calc R U P D 1
C58X C -0.113(3) 1.0795(15) 0.3283(9) 0.170(8) Uani 0.409(15) 1 d D U P D 1
H58A H -0.0516 1.0687 0.3121 0.204 Uiso 0.409(15) 1 calc R U P D 1
H58B H -0.1214 1.1426 0.3322 0.204 Uiso 0.409(15) 1 calc R U P D 1
C59X C -0.217(3) 1.0367(17) 0.3110(10) 0.167(8) Uani 0.409(15) 1 d D U P D 1
H59A H -0.2790 1.0480 0.3267 0.200 Uiso 0.409(15) 1 calc R U P D 1
H59B H -0.2331 1.0531 0.2837 0.200 Uiso 0.409(15) 1 calc R U P D 1
C60X C -0.176(3) 0.9459(15) 0.3153(9) 0.163(8) Uani 0.409(15) 1 d D U P D 1
H60A H -0.2346 0.9033 0.3120 0.196 Uiso 0.409(15) 1 calc R U P D 1
H60B H -0.1218 0.9334 0.2963 0.196 Uiso 0.409(15) 1 calc R U P D 1
O4Y O -0.1788(17) 0.9352(9) 0.3571(6) 0.137(7) Uani 0.591(15) 1 d D U P D 2
C57Y C -0.199(3) 1.0239(11) 0.3674(6) 0.159(7) Uani 0.591(15) 1 d D U P D 2
H57C H -0.1380 1.0483 0.3828 0.191 Uiso 0.591(15) 1 calc R U P D 2
H57D H -0.2631 1.0277 0.3829 0.191 Uiso 0.591(15) 1 calc R U P D 2
C58Y C -0.216(2) 1.0710(10) 0.3311(6) 0.155(7) Uani 0.591(15) 1 d D U P D 2
H58C H -0.1498 1.0993 0.3235 0.186 Uiso 0.591(15) 1 calc R U P D 2
H58D H -0.2723 1.1153 0.3330 0.186 Uiso 0.591(15) 1 calc R U P D 2
C59Y C -0.251(2) 0.9981(12) 0.3022(5) 0.159(7) Uani 0.591(15) 1 d D U P D 2
H59C H -0.3186 1.0127 0.2881 0.191 Uiso 0.591(15) 1 calc R U P D 2
H59D H -0.1957 0.9873 0.2834 0.191 Uiso 0.591(15) 1 calc R U P D 2
C60Y C -0.263(2) 0.9230(11) 0.3278(7) 0.160(7) Uani 0.591(15) 1 d D U P D 2
H60C H -0.3336 0.9233 0.3393 0.192 Uiso 0.591(15) 1 calc R U P D 2
H60D H -0.2543 0.8680 0.3137 0.192 Uiso 0.591(15) 1 calc R U P D 2
O5X O 0.0571(8) 0.8919(8) 0.3936(4) 0.102(4) Uani 0.464(8) 1 d D U P D 1
C61X C 0.0846(14) 0.9580(12) 0.3676(6) 0.105(5) Uani 0.464(8) 1 d D U P D 1
H61A H 0.0891 1.0146 0.3810 0.126 Uiso 0.464(8) 1 calc R U P D 1
H61B H 0.0308 0.9621 0.3458 0.126 Uiso 0.464(8) 1 calc R U P D 1
C62X C 0.1897(14) 0.9333(14) 0.3533(6) 0.111(6) Uani 0.464(8) 1 d D U P D 1
H62A H 0.2423 0.9801 0.3582 0.133 Uiso 0.464(8) 1 calc R U P D 1
H62B H 0.1842 0.9208 0.3252 0.133 Uiso 0.464(8) 1 calc R U P D 1
C63X C 0.2221(15) 0.8504(14) 0.3768(7) 0.108(6) Uani 0.464(8) 1 d D U P D 1
H63A H 0.2107 0.7977 0.3609 0.130 Uiso 0.464(8) 1 calc R U P D 1
H63B H 0.2975 0.8531 0.3862 0.130 Uiso 0.464(8) 1 calc R U P D 1
C64X C 0.1510(13) 0.8514(14) 0.4095(6) 0.110(6) Uani 0.464(8) 1 d D U P D 1
H64A H 0.1360 0.7919 0.4184 0.132 Uiso 0.464(8) 1 calc R U P D 1
H64B H 0.1825 0.8851 0.4315 0.132 Uiso 0.464(8) 1 calc R U P D 1
O5Y O 0.0905(8) 0.8522(8) 0.3590(4) 0.103(4) Uani 0.536(8) 1 d D U P D 2
C61Y C 0.1123(14) 0.8964(13) 0.3226(5) 0.113(6) Uani 0.536(8) 1 d D U P D 2
H61C H 0.1275 0.9583 0.3277 0.136 Uiso 0.536(8) 1 calc R U P D 2
H61D H 0.0494 0.8925 0.3043 0.136 Uiso 0.536(8) 1 calc R U P D 2
C62Y C 0.2056(12) 0.8546(12) 0.3053(4) 0.103(5) Uani 0.536(8) 1 d D U P D 2
H62C H 0.2425 0.8944 0.2880 0.124 Uiso 0.536(8) 1 calc R U P D 2
H62D H 0.1857 0.8008 0.2911 0.124 Uiso 0.536(8) 1 calc R U P D 2
C63Y C 0.2723(11) 0.8360(12) 0.3432(5) 0.105(5) Uani 0.536(8) 1 d D U P D 2
H63C H 0.3234 0.7882 0.3397 0.126 Uiso 0.536(8) 1 calc R U P D 2
H63D H 0.3115 0.8882 0.3524 0.126 Uiso 0.536(8) 1 calc R U P D 2
C64Y C 0.1891(12) 0.8109(15) 0.3702(6) 0.115(6) Uani 0.536(8) 1 d D U P D 2
H64C H 0.1797 0.7473 0.3699 0.138 Uiso 0.536(8) 1 calc R U P D 2
H64D H 0.2116 0.8284 0.3969 0.138 Uiso 0.536(8) 1 calc R U P D 2
O6 O -0.0159(9) 0.8943(7) 0.4398(3) 0.204(4) Uani 1 1 d D U . . .
C65X C 0.069(2) 0.959(2) 0.4400(10) 0.187(8) Uani 0.5 1 d D U P E -2
H65A H 0.0765 0.9819 0.4135 0.225 Uiso 0.5 1 calc R U P E -2
H65B H 0.1377 0.9319 0.4487 0.225 Uiso 0.5 1 calc R U P E -2
C66X C 0.043(2) 1.0305(14) 0.4667(8) 0.170(8) Uani 0.5 1 d D U P E -2
H66A H -0.0035 1.0742 0.4535 0.204 Uiso 0.5 1 calc R U P E -2
H66B H 0.1080 1.0592 0.4777 0.204 Uiso 0.5 1 calc R U P E -2
C67X C -0.016(3) 0.9810(19) 0.4984(7) 0.150(7) Uani 0.5 1 d D U P E -2
H67A H 0.0342 0.9554 0.5181 0.180 Uiso 0.5 1 calc R U P E -2
H67B H -0.0667 1.0191 0.5113 0.180 Uiso 0.5 1 calc R U P E -2
C68X C -0.073(3) 0.913(2) 0.4746(8) 0.206(9) Uani 0.5 1 d D U P E -2
H68A H -0.0779 0.8594 0.4901 0.247 Uiso 0.5 1 calc R U P E -2
H68B H -0.1454 0.9327 0.4672 0.247 Uiso 0.5 1 calc R U P E -2
C65Y C 0.086(2) 0.937(3) 0.4493(8) 0.219(9) Uani 0.5 1 d D U P E -1
H65C H 0.1038 0.9796 0.4294 0.262 Uiso 0.5 1 calc R U P E -1
H65D H 0.1446 0.8940 0.4524 0.262 Uiso 0.5 1 calc R U P E -1
C66Y C 0.065(3) 0.980(2) 0.4870(9) 0.231(9) Uani 0.5 1 d D U P E -1
H66C H 0.0118 1.0269 0.4839 0.277 Uiso 0.5 1 calc R U P E -1
H66D H 0.1304 1.0019 0.5005 0.277 Uiso 0.5 1 calc R U P E -1
C67Y C 0.019(3) 0.898(3) 0.5076(6) 0.252(10) Uani 0.5 1 d D U P E -1
H67C H 0.0757 0.8561 0.5155 0.302 Uiso 0.5 1 calc R U P E -1
H67D H -0.0210 0.9139 0.5305 0.302 Uiso 0.5 1 calc R U P E -1
C68Y C -0.053(3) 0.862(3) 0.4760(7) 0.244(11) Uani 0.5 1 d D U P E -1
H68C H -0.0506 0.7981 0.4764 0.293 Uiso 0.5 1 calc R U P E -1
H68D H -0.1267 0.8811 0.4794 0.293 Uiso 0.5 1 calc R U P E -1
O7X O 0.5272(16) 0.8402(15) 0.2897(7) 0.137(6) Uani 0.381(10) 1 d D U P F 1
C69X C 0.534(2) 0.812(3) 0.2506(8) 0.143(7) Uani 0.381(10) 1 d D U P F 1
H69A H 0.5950 0.7720 0.2486 0.172 Uiso 0.381(10) 1 calc R U P F 1
H69B H 0.5451 0.8623 0.2335 0.172 Uiso 0.381(10) 1 calc R U P F 1
C70X C 0.433(3) 0.767(3) 0.2388(11) 0.136(8) Uani 0.381(10) 1 d D U P F 1
H70A H 0.4391 0.7035 0.2424 0.163 Uiso 0.381(10) 1 calc R U P F 1
H70B H 0.4108 0.7795 0.2115 0.163 Uiso 0.381(10) 1 calc R U P F 1
C71X C 0.3537(17) 0.807(2) 0.2671(8) 0.130(8) Uani 0.381(10) 1 d D U P F 1
H71A H 0.3244 0.8626 0.2572 0.157 Uiso 0.381(10) 1 calc R U P F 1
H71B H 0.2946 0.7668 0.2719 0.157 Uiso 0.381(10) 1 calc R U P F 1
C72X C 0.424(2) 0.820(2) 0.3023(7) 0.137(8) Uani 0.381(10) 1 d D U P F 1
H72A H 0.3967 0.8673 0.3182 0.164 Uiso 0.381(10) 1 calc R U P F 1
H72B H 0.4264 0.7661 0.3181 0.164 Uiso 0.381(10) 1 calc R U P F 1
O7Y O 0.5919(10) 0.7684(9) 0.2748(4) 0.125(4) Uani 0.619(10) 1 d D U P F 2
C69Y C 0.5806(14) 0.6969(11) 0.2493(6) 0.137(6) Uani 0.619(10) 1 d D U P F 2
H69C H 0.5663 0.6434 0.2639 0.165 Uiso 0.619(10) 1 calc R U P F 2
H69D H 0.6463 0.6885 0.2352 0.165 Uiso 0.619(10) 1 calc R U P F 2
C70Y C 0.4905(15) 0.7168(13) 0.2220(5) 0.137(6) Uani 0.619(10) 1 d D U P F 2
H70C H 0.4486 0.6641 0.2155 0.164 Uiso 0.619(10) 1 calc R U P F 2
H70D H 0.5155 0.7424 0.1978 0.164 Uiso 0.619(10) 1 calc R U P F 2
C71Y C 0.4235(14) 0.7831(18) 0.2442(8) 0.127(6) Uani 0.619(10) 1 d D U P F 2
H71C H 0.3813 0.8213 0.2263 0.152 Uiso 0.619(10) 1 calc R U P F 2
H71D H 0.3757 0.7540 0.2620 0.152 Uiso 0.619(10) 1 calc R U P F 2
C72Y C 0.5107(16) 0.8317(12) 0.2658(6) 0.122(5) Uani 0.619(10) 1 d D U P F 2
H72C H 0.5384 0.8785 0.2495 0.146 Uiso 0.619(10) 1 calc R U P F 2
H72D H 0.4847 0.8574 0.2897 0.146 Uiso 0.619(10) 1 calc R U P F 2

loop_
_atom_site_aniso_label
_atom_site_aniso_U_11
_atom_site_aniso_U_22
_atom_site_aniso_U_33
_atom_site_aniso_U_23
_atom_site_aniso_U_13
_atom_site_aniso_U_12
Mg 0.0531(15) 0.0502(15) 0.0576(16) 0.0003(12) -0.0010(11) -0.0002(12)
N1 0.054(4) 0.057(4) 0.059(4) 0.004(3) 0.001(3) -0.001(3)
N2 0.060(4) 0.055(4) 0.052(4) 0.004(3) 0.007(3) -0.001(3)
C1 0.046(4) 0.072(5) 0.067(6) 0.004(5) -0.001(4) 0.004(4)
C2 0.053(5) 0.054(5) 0.064(5) 0.005(4) 0.003(4) 0.004(4)
C3 0.063(5) 0.055(5) 0.048(5) 0.007(4) 0.001(4) -0.005(4)
C4 0.084(6) 0.053(5) 0.062(5) 0.011(4) -0.006(4) 0.001(5)
C5 0.089(6) 0.071(6) 0.082(7) 0.011(5) -0.018(5) 0.008(5)
C6 0.082(6) 0.067(6) 0.078(6) 0.004(5) -0.015(5) 0.024(5)
C7 0.081(6) 0.055(5) 0.063(5) 0.000(4) -0.004(4) 0.007(5)
C8 0.058(5) 0.051(5) 0.056(5) 0.005(4) -0.002(4) -0.004(4)
N3 0.050(3) 0.057(4) 0.062(4) -0.001(3) 0.000(3) 0.008(3)
C9 0.052(5) 0.057(5) 0.063(5) -0.011(4) 0.001(4) 0.000(4)
C10 0.069(5) 0.056(5) 0.066(5) -0.001(4) 0.003(4) 0.002(4)
C11 0.086(7) 0.056(5) 0.090(7) -0.001(5) -0.007(5) 0.012(5)
C12 0.084(7) 0.070(7) 0.120(8) 0.009(6) -0.018(6) 0.013(6)
C13 0.054(5) 0.088(7) 0.123(8) -0.009(6) -0.001(5) 0.019(5)
C14 0.058(5) 0.066(6) 0.083(6) -0.009(5) 0.001(4) 0.003(5)
C15 0.065(5) 0.041(5) 0.081(6) 0.007(4) -0.004(4) -0.005(4)
C16 0.073(5) 0.052(5) 0.086(6) 0.009(4) 0.011(5) 0.006(4)
C17 0.078(6) 0.070(6) 0.099(7) 0.002(5) 0.002(5) -0.008(5)
C18 0.055(5) 0.076(6) 0.110(8) -0.010(5) 0.009(5) 0.008(5)
C19 0.075(6) 0.110(8) 0.141(10) -0.001(7) 0.025(6) 0.001(6)
C20 0.065(6) 0.105(8) 0.157(10) -0.013(7) -0.016(6) -0.009(6)
N4 0.058(4) 0.051(4) 0.053(4) 0.006(3) -0.008(3) -0.002(3)
C21 0.073(6) 0.040(4) 0.065(5) -0.004(4) -0.001(4) 0.001(4)
C22 0.060(5) 0.058(5) 0.091(7) -0.002(5) -0.008(5) 0.007(4)
C23 0.070(6) 0.077(6) 0.113(8) -0.009(6) -0.015(5) 0.009(5)
C24 0.088(8) 0.085(7) 0.115(9) -0.004(7) -0.029(6) 0.026(6)
C25 0.111(8) 0.064(6) 0.081(7) -0.003(5) -0.034(6) 0.017(6)
C26 0.095(7) 0.044(5) 0.070(6) -0.004(4) -0.012(5) 0.007(5)
C27 0.036(4) 0.067(6) 0.116(8) 0.009(5) 0.003(4) 0.004(4)
C28 0.094(7) 0.064(6) 0.138(9) -0.003(6) 0.013(6) -0.010(5)
C29 0.073(6) 0.089(7) 0.102(8) -0.004(6) 0.011(5) -0.008(5)
C30 0.117(8) 0.066(6) 0.055(6) 0.011(4) -0.008(5) -0.022(5)
C31 0.198(12) 0.070(7) 0.100(8) 0.029(6) -0.032(8) -0.028(7)
C32 0.122(9) 0.116(8) 0.088(8) 0.018(7) -0.007(6) -0.027(7)
Si 0.0594(13) 0.0526(13) 0.0581(14) -0.0006(11) 0.0026(10) -0.0062(10)
C33 0.077(5) 0.054(5) 0.067(6) -0.007(4) 0.007(4) -0.015(4)
C34 0.111(7) 0.082(6) 0.075(7) -0.015(5) 0.024(6) -0.032(6)
C35 0.117(8) 0.121(9) 0.110(9) -0.016(7) 0.046(7) -0.046(7)
C36 0.137(10) 0.132(10) 0.103(9) -0.025(8) 0.057(7) -0.063(8)
C37 0.123(8) 0.103(8) 0.086(8) -0.024(6) 0.027(6) -0.053(7)
C38 0.081(6) 0.076(6) 0.070(6) 0.001(5) 0.016(5) -0.018(5)
C39 0.064(5) 0.056(5) 0.061(5) 0.001(4) 0.004(4) -0.012(4)
C40 0.098(6) 0.063(6) 0.062(6) -0.007(5) -0.004(5) -0.004(5)
C41 0.120(8) 0.057(6) 0.080(7) -0.003(5) 0.005(6) 0.001(5)
C42 0.101(7) 0.061(6) 0.090(7) -0.011(5) 0.002(6) -0.009(6)
C43 0.096(7) 0.105(8) 0.105(8) -0.036(7) -0.033(6) -0.009(7)
C44 0.085(6) 0.075(6) 0.099(7) -0.021(6) -0.013(5) 0.007(5)
Na 0.148(3) 0.077(2) 0.087(3) 0.014(2) 0.001(2) 0.022(2)
O1 0.123(5) 0.083(4) 0.099(5) -0.004(3) 0.018(4) -0.006(4)
C45X 0.124(10) 0.074(8) 0.091(9) 0.001(7) 0.011(8) -0.014(7)
C46X 0.121(10) 0.056(9) 0.080(9) 0.022(7) -0.001(7) 0.021(7)
C47X 0.128(10) 0.105(10) 0.092(11) 0.001(9) 0.012(8) -0.001(8)
C48X 0.134(11) 0.087(9) 0.110(11) -0.002(8) 0.031(9) -0.010(8)
C45Y 0.128(8) 0.068(10) 0.092(10) 0.007(7) 0.009(7) -0.005(7)
C46Y 0.132(9) 0.065(9) 0.089(9) 0.023(7) 0.013(7) -0.011(7)
C47Y 0.140(9) 0.081(10) 0.091(12) 0.005(9) 0.005(8) 0.005(7)
C48Y 0.131(8) 0.090(9) 0.098(10) -0.002(8) 0.019(7) 0.001(7)
O2 0.120(5) 0.107(5) 0.111(5) -0.004(4) 0.021(4) 0.027(4)
C49X 0.096(10) 0.106(9) 0.166(17) -0.025(9) 0.026(9) 0.011(7)
C50X 0.097(9) 0.074(10) 0.157(16) -0.022(10) 0.013(9) 0.009(7)
C51X 0.120(9) 0.068(11) 0.116(12) -0.009(9) 0.044(8) 0.000(7)
C52X 0.133(10) 0.109(9) 0.136(14) -0.006(8) 0.045(9) 0.019(7)
C49Y 0.126(9) 0.091(10) 0.138(11) -0.003(9) 0.045(7) 0.012(7)
C50Y 0.123(9) 0.101(12) 0.136(13) 0.000(10) 0.037(8) 0.021(8)
C51Y 0.108(9) 0.089(10) 0.102(11) 0.021(8) 0.035(8) 0.015(7)
C52Y 0.110(9) 0.107(8) 0.117(12) 0.004(7) 0.039(8) 0.017(7)
O3 0.163(6) 0.083(4) 0.101(4) 0.024(4) -0.018(4) 0.007(4)
C53X 0.117(13) 0.089(7) 0.118(8) 0.027(6) 0.000(8) 0.010(7)
C54X 0.121(11) 0.096(8) 0.121(10) 0.030(7) -0.002(8) 0.018(8)
C55X 0.114(11) 0.083(8) 0.114(9) 0.035(6) -0.003(8) 0.021(7)
C56X 0.146(13) 0.087(7) 0.099(7) 0.025(6) -0.032(7) 0.022(8)
C53Y 0.124(18) 0.080(8) 0.108(9) 0.025(7) -0.006(9) 0.004(9)
C54Y 0.131(16) 0.080(9) 0.108(11) 0.024(8) -0.004(11) 0.005(9)
C55Y 0.135(16) 0.085(9) 0.110(11) 0.025(8) -0.009(11) 0.011(10)
C56Y 0.132(16) 0.087(9) 0.102(8) 0.024(7) -0.012(9) 0.011(10)
O4X 0.169(18) 0.073(8) 0.148(11) -0.009(8) -0.041(12) 0.053(10)
C57X 0.187(18) 0.073(9) 0.159(12) -0.015(9) -0.035(14) 0.040(12)
C58X 0.217(18) 0.110(11) 0.178(15) 0.005(10) -0.047(15) 0.032(13)
C59X 0.214(16) 0.105(12) 0.175(14) 0.002(11) -0.055(14) 0.040(12)
C60X 0.220(19) 0.106(11) 0.157(12) -0.004(10) -0.054(13) 0.041(12)
O4Y 0.197(16) 0.086(7) 0.123(9) 0.001(6) -0.033(10) 0.025(9)
C57Y 0.221(17) 0.092(8) 0.160(11) -0.008(7) -0.029(12) 0.033(11)
C58Y 0.184(16) 0.100(9) 0.175(12) -0.002(8) -0.035(13) 0.030(10)
C59Y 0.213(17) 0.097(10) 0.161(11) 0.006(8) -0.045(11) 0.030(12)
C60Y 0.212(17) 0.109(9) 0.154(12) 0.012(8) -0.051(11) 0.019(10)
O5X 0.084(7) 0.105(9) 0.115(10) 0.018(7) -0.007(6) -0.011(6)
C61X 0.098(9) 0.102(10) 0.114(11) 0.019(8) -0.013(8) -0.018(8)
C62X 0.094(9) 0.116(11) 0.120(11) 0.028(9) -0.010(8) -0.012(8)
C63X 0.090(9) 0.107(11) 0.126(12) 0.023(9) -0.008(8) -0.017(8)
C64X 0.091(9) 0.113(12) 0.125(11) 0.031(9) -0.010(7) -0.006(8)
O5Y 0.088(6) 0.109(8) 0.114(8) 0.036(6) 0.011(6) 0.015(6)
C61Y 0.103(9) 0.112(11) 0.126(10) 0.032(8) 0.022(7) 0.024(8)
C62Y 0.091(9) 0.096(12) 0.124(10) 0.024(8) 0.021(7) 0.004(8)
C63Y 0.102(8) 0.090(11) 0.123(10) 0.007(9) 0.012(7) 0.003(7)
C64Y 0.099(8) 0.117(13) 0.130(10) 0.036(10) 0.013(7) 0.014(8)
O6 0.189(9) 0.192(9) 0.236(10) 0.000(8) 0.057(7) -0.029(7)
C65X 0.171(13) 0.153(14) 0.243(15) -0.010(12) 0.057(12) -0.001(10)
C66X 0.147(15) 0.143(13) 0.222(17) 0.004(12) 0.029(13) 0.029(10)
C67X 0.103(15) 0.124(16) 0.224(14) 0.007(11) 0.017(11) 0.063(9)
C68X 0.192(15) 0.190(18) 0.240(15) -0.019(12) 0.056(12) -0.025(13)
C65Y 0.197(13) 0.201(19) 0.261(16) -0.004(13) 0.043(12) -0.028(12)
C66Y 0.209(18) 0.222(17) 0.264(16) -0.009(12) 0.040(13) -0.019(14)
C67Y 0.24(2) 0.24(2) 0.274(14) 0.007(13) 0.041(12) -0.030(16)
C68Y 0.233(18) 0.25(2) 0.253(14) 0.018(13) 0.055(12) -0.048(16)
O7X 0.136(11) 0.126(13) 0.146(13) 0.013(11) -0.018(9) -0.008(10)
C69X 0.146(12) 0.139(14) 0.142(13) 0.013(11) -0.018(10) -0.018(11)
C70X 0.144(12) 0.127(16) 0.135(14) 0.017(12) -0.019(10) -0.012(12)
C71X 0.138(12) 0.113(17) 0.138(15) 0.017(13) -0.018(10) -0.017(11)
C72X 0.141(13) 0.123(17) 0.144(13) 0.009(11) -0.020(10) -0.014(12)
O7Y 0.144(9) 0.126(9) 0.105(8) -0.005(6) 0.001(7) -0.028(7)
C69Y 0.142(11) 0.133(10) 0.136(12) -0.020(8) -0.005(9) -0.028(8)
C70Y 0.151(12) 0.138(12) 0.121(11) -0.023(9) -0.010(8) -0.020(9)
C71Y 0.148(10) 0.123(12) 0.109(11) 0.001(9) -0.005(8) -0.024(8)
C72Y 0.148(10) 0.117(9) 0.099(12) -0.012(8) -0.005(8) -0.025(7)

loop_
_atom_type_symbol
_atom_type_description
_atom_type_scat_dispersion_real
_atom_type_scat_dispersion_imag
_atom_type_scat_source
C C 0.0029 0.0015 'International Tables Vol C Tables 4.2.6.8 and 6.1.1.4'
H H 0.0000 0.0000 'International Tables Vol C Tables 4.2.6.8 and 6.1.1.4'
N N 0.0057 0.0031 'International Tables Vol C Tables 4.2.6.8 and 6.1.1.4'
O O 0.0101 0.0057 'International Tables Vol C Tables 4.2.6.8 and 6.1.1.4'
Na Na 0.0312 0.0235 'International Tables Vol C Tables 4.2.6.8 and 6.1.1.4'
Mg Mg 0.0419 0.0344 'International Tables Vol C Tables 4.2.6.8 and 6.1.1.4'
Si Si 0.0679 0.0668 'International Tables Vol C Tables 4.2.6.8 and 6.1.1.4'

loop_
_geom_angle_atom_site_label_1
_geom_angle_atom_site_label_2
_geom_angle_atom_site_label_3
_geom_angle
_geom_angle_site_symmetry_1
_geom_angle_site_symmetry_3
N1 Mg N2 84.1(2) . 3_666
N1 Mg N3 126.1(3) . .
N1 Mg N4 139.5(3) . .
N2 Mg N3 120.0(3) 3_666 .
N2 Mg N4 112.9(2) 3_666 .
N3 Mg N4 78.4(2) . .
Mg N1 C1 120.3(5) . .
Mg N1 C8 111.8(5) . .
C1 N1 C8 113.8(6) . .
Mg N2 C2 120.1(5) 3_666 .
Mg N2 C3 115.5(5) 3_666 .
C2 N2 C3 113.9(6) . .
N1 C1 H1 118.3 . .
N1 C1 C2 123.5(7) . .
H1 C1 C2 118.3 . .
N2 C2 C1 124.4(7) . .
N2 C2 H2 117.8 . .
C1 C2 H2 117.8 . .
N2 C3 C4 119.9(7) . .
N2 C3 C8 122.1(7) . .
C4 C3 C8 117.9(7) . .
C3 C4 H4 119.6 . .
C3 C4 C5 120.8(8) . .
H4 C4 C5 119.6 . .
C4 C5 H5 119.5 . .
C4 C5 C6 120.9(8) . .
H5 C5 C6 119.5 . .
C5 C6 H6 120.0 . .
C5 C6 C7 120.0(8) . .
H6 C6 C7 120.0 . .
C6 C7 H7 119.3 . .
C6 C7 C8 121.3(8) . .
H7 C7 C8 119.3 . .
N1 C8 C3 120.8(7) . .
N1 C8 C7 120.1(7) . .
C3 C8 C7 119.0(7) . .
Mg N3 C9 134.8(5) . .
Mg N3 Si 90.1(3) . .
C9 N3 Si 134.4(5) . .
N3 C9 C10 122.1(6) . .
N3 C9 C14 120.6(7) . .
C10 C9 C14 117.2(7) . .
C9 C10 C11 120.7(7) . .
C9 C10 C15 120.1(7) . .
C11 C10 C15 119.1(7) . .
C10 C11 H11 118.8 . .
C10 C11 C12 122.5(9) . .
H11 C11 C12 118.8 . .
C11 C12 H12 120.9 . .
C11 C12 C13 118.3(9) . .
H12 C12 C13 120.9 . .
C12 C13 H13 119.0 . .
C12 C13 C14 121.9(8) . .
H13 C13 C14 119.0 . .
C9 C14 C13 119.4(8) . .
C9 C14 C18 121.2(8) . .
C13 C14 C18 119.4(8) . .
C10 C15 H15 107.5 . .
C10 C15 C16 111.4(6) . .
C10 C15 C17 113.0(6) . .
H15 C15 C16 107.5 . .
H15 C15 C17 107.5 . .
C16 C15 C17 109.9(6) . .
C15 C16 H16A 109.5 . .
C15 C16 H16B 109.5 . .
C15 C16 H16C 109.5 . .
H16A C16 H16B 109.5 . .
H16A C16 H16C 109.5 . .
H16B C16 H16C 109.5 . .
C15 C17 H17A 109.5 . .
C15 C17 H17B 109.5 . .
C15 C17 H17C 109.5 . .
H17A C17 H17B 109.5 . .
H17A C17 H17C 109.5 . .
H17B C17 H17C 109.5 . .
C14 C18 H18 107.4 . .
C14 C18 C19 111.6(8) . .
C14 C18 C20 113.2(8) . .
H18 C18 C19 107.4 . .
H18 C18 C20 107.4 . .
C19 C18 C20 109.6(8) . .
C18 C19 H19A 109.5 . .
C18 C19 H19B 109.5 . .
C18 C19 H19C 109.5 . .
H19A C19 H19B 109.5 . .
H19A C19 H19C 109.5 . .
H19B C19 H19C 109.5 . .
C18 C20 H20A 109.5 . .
C18 C20 H20B 109.5 . .
C18 C20 H20C 109.5 . .
H20A C20 H20B 109.5 . .
H20A C20 H20C 109.5 . .
H20B C20 H20C 109.5 . .
Mg N4 C21 135.1(5) . .
Mg N4 Si 89.9(3) . .
C21 N4 Si 133.1(5) . .
N4 C21 C22 120.4(7) . .
N4 C21 C26 121.6(7) . .
C22 C21 C26 117.9(7) . .
C21 C22 C23 120.2(8) . .
C21 C22 C27 121.4(7) . .
C23 C22 C27 118.3(8) . .
C22 C23 H23 119.0 . .
C22 C23 C24 121.9(9) . .
H23 C23 C24 119.0 . .
C23 C24 H24 121.0 . .
C23 C24 C25 118.0(9) . .
H24 C24 C25 121.0 . .
C24 C25 H25 118.8 . .
C24 C25 C26 122.4(9) . .
H25 C25 C26 118.8 . .
C21 C26 C25 119.3(9) . .
C21 C26 C30 121.1(8) . .
C25 C26 C30 119.6(8) . .
C22 C27 H27 106.7 . .
C22 C27 C28 113.5(8) . .
C22 C27 C29 113.1(7) . .
H27 C27 C28 106.7 . .
H27 C27 C29 106.7 . .
C28 C27 C29 109.6(7) . .
C27 C28 H28A 109.5 . .
C27 C28 H28B 109.5 . .
C27 C28 H28C 109.5 . .
H28A C28 H28B 109.5 . .
H28A C28 H28C 109.5 . .
H28B C28 H28C 109.5 . .
C27 C29 H29A 109.5 . .
C27 C29 H29B 109.5 . .
C27 C29 H29C 109.5 . .
H29A C29 H29B 109.5 . .
H29A C29 H29C 109.5 . .
H29B C29 H29C 109.5 . .
C26 C30 H30 107.4 . .
C26 C30 C31 115.1(9) . .
C26 C30 C32 110.2(7) . .
H30 C30 C31 107.4 . .
H30 C30 C32 107.4 . .
C31 C30 C32 109.1(8) . .
C30 C31 H31A 109.5 . .
C30 C31 H31B 109.5 . .
C30 C31 H31C 109.5 . .
H31A C31 H31B 109.5 . .
H31A C31 H31C 109.5 . .
H31B C31 H31C 109.5 . .
C30 C32 H32A 109.5 . .
C30 C32 H32B 109.5 . .
C30 C32 H32C 109.5 . .
H32A C32 H32B 109.5 . .
H32A C32 H32C 109.5 . .
H32B C32 H32C 109.5 . .
N3 Si N4 98.9(3) . .
N3 Si C33 109.3(3) . .
N3 Si C39 115.7(3) . .
N4 Si C33 112.7(3) . .
N4 Si C39 116.7(3) . .
C33 Si C39 103.8(3) . .
Si C33 C34 125.2(6) . .
Si C33 C38 118.8(6) . .
C34 C33 C38 116.0(7) . .
C33 C34 H34 119.0 . .
C33 C34 C35 122.1(9) . .
H34 C34 C35 119.0 . .
C34 C35 H35 119.2 . .
C34 C35 C36 121.6(10) . .
H35 C35 C36 119.2 . .
C35 C36 H36 120.9 . .
C35 C36 C37 118.2(9) . .
H36 C36 C37 120.9 . .
C36 C37 H37 120.0 . .
C36 C37 C38 120.0(9) . .
H37 C37 C38 120.0 . .
C33 C38 C37 122.2(8) . .
C33 C38 H38 118.9 . .
C37 C38 H38 118.9 . .
Si C39 C40 120.4(6) . .
Si C39 C44 123.1(7) . .
C40 C39 C44 116.4(8) . .
C39 C40 H40 118.5 . .
C39 C40 C41 123.1(9) . .
H40 C40 C41 118.5 . .
C40 C41 H41 120.8 . .
C40 C41 C42 118.4(9) . .
H41 C41 C42 120.8 . .
C41 C42 H42 119.6 . .
C41 C42 C43 120.9(9) . .
H42 C42 C43 119.6 . .
C42 C43 H43 119.7 . .
C42 C43 C44 120.7(9) . .
H43 C43 C44 119.7 . .
C39 C44 C43 120.6(9) . .
C39 C44 H44 119.7 . .
C43 C44 H44 119.7 . .
O1 Na O2 99.9(3) . .
O1 Na O3 92.0(3) . .
O1 Na O4X 90.7(8) . .
O1 Na O4Y 90.9(5) . .
O1 Na O5X 114.2(5) . .
O1 Na O5Y 80.0(4) . .
O1 Na O6 161.3(4) . .
O2 Na O3 86.7(3) . .
O2 Na O4X 99.1(8) . .
O2 Na O4Y 83.7(6) . .
O2 Na O5X 145.5(5) . .
O2 Na O5Y 179.9(5) . .
O2 Na O6 98.6(4) . .
O3 Na O4X 173.2(8) . .
O3 Na O4Y 170.2(6) . .
O3 Na O5X 96.5(4) . .
O3 Na O5Y 93.4(3) . .
O3 Na O6 86.6(4) . .
O4X Na O5X 76.6(8) . .
O4X Na O6 88.8(7) . .
O4Y Na O5Y 96.3(6) . .
O4Y Na O6 93.6(6) . .
O5X Na O6 47.6(5) . .
O5Y Na O6 81.4(5) . .
Na O1 C45X 136.9(8) . .
Na O1 C48X 110.3(8) . .
Na O1 C45Y 116.0(7) . .
Na O1 C48Y 137.7(9) . .
C45X O1 C48X 108.4(10) . .
C45Y O1 C48Y 103.8(9) . .
O1 C45X H45A 109.7 . .
O1 C45X H45B 109.7 . .
O1 C45X C46X 109.8(11) . .
H45A C45X H45B 108.2 . .
H45A C45X C46X 109.7 . .
H45B C45X C46X 109.7 . .
C45X C46X H46A 111.2 . .
C45X C46X H46B 111.2 . .
C45X C46X C47X 103.0(12) . .
H46A C46X H46B 109.1 . .
H46A C46X C47X 111.2 . .
H46B C46X C47X 111.2 . .
C46X C47X H47A 111.6 . .
C46X C47X H47B 111.6 . .
C46X C47X C48X 101.0(11) . .
H47A C47X H47B 109.4 . .
H47A C47X C48X 111.6 . .
H47B C47X C48X 111.6 . .
O1 C48X C47X 106.5(11) . .
O1 C48X H48A 110.4 . .
O1 C48X H48B 110.4 . .
C47X C48X H48A 110.4 . .
C47X C48X H48B 110.4 . .
H48A C48X H48B 108.6 . .
O1 C45Y H45C 109.5 . .
O1 C45Y H45D 109.5 . .
O1 C45Y C46Y 110.6(11) . .
H45C C45Y H45D 108.1 . .
H45C C45Y C46Y 109.5 . .
H45D C45Y C46Y 109.5 . .
C45Y C46Y H46C 111.9 . .
C45Y C46Y H46D 111.9 . .
C45Y C46Y C47Y 99.5(11) . .
H46C C46Y H46D 109.6 . .
H46C C46Y C47Y 111.9 . .
H46D C46Y C47Y 111.9 . .
C46Y C47Y H47C 111.4 . .
C46Y C47Y H47D 111.4 . .
C46Y C47Y C48Y 101.7(12) . .
H47C C47Y H47D 109.3 . .
H47C C47Y C48Y 111.4 . .
H47D C47Y C48Y 111.4 . .
O1 C48Y C47Y 109.3(12) . .
O1 C48Y H48C 109.8 . .
O1 C48Y H48D 109.8 . .
C47Y C48Y H48C 109.8 . .
C47Y C48Y H48D 109.8 . .
H48C C48Y H48D 108.3 . .
Na O2 C49X 109.8(11) . .
Na O2 C52X 141.1(11) . .
Na O2 C49Y 143.6(10) . .
Na O2 C52Y 117.0(9) . .
C49X O2 C52X 108.1(12) . .
C49Y O2 C52Y 98.4(11) . .
O2 C49X H49A 110.7 . .
O2 C49X H49B 110.7 . .
O2 C49X C50X 105.3(11) . .
H49A C49X H49B 108.8 . .
H49A C49X C50X 110.7 . .
H49B C49X C50X 110.7 . .
C49X C50X H50A 110.9 . .
C49X C50X H50B 110.9 . .
C49X C50X C51X 104.1(11) . .
H50A C50X H50B 108.9 . .
H50A C50X C51X 110.9 . .
H50B C50X C51X 110.9 . .
C50X C51X H51A 111.6 . .
C50X C51X H51B 111.6 . .
C50X C51X C52X 100.6(13) . .
H51A C51X H51B 109.4 . .
H51A C51X C52X 111.6 . .
H51B C51X C52X 111.6 . .
O2 C52X C51X 102.2(13) . .
O2 C52X H52A 111.3 . .
O2 C52X H52B 111.3 . .
C51X C52X H52A 111.3 . .
C51X C52X H52B 111.3 . .
H52A C52X H52B 109.2 . .
O2 C49Y H49C 110.4 . .
O2 C49Y H49D 110.4 . .
O2 C49Y C50Y 106.5(12) . .
H49C C49Y H49D 108.6 . .
H49C C49Y C50Y 110.4 . .
H49D C49Y C50Y 110.4 . .
C49Y C50Y H50C 111.6 . .
C49Y C50Y H50D 111.6 . .
C49Y C50Y C51Y 100.9(11) . .
H50C C50Y H50D 109.4 . .
H50C C50Y C51Y 111.6 . .
H50D C50Y C51Y 111.6 . .
C50Y C51Y H51C 110.8 . .
C50Y C51Y H51D 110.8 . .
C50Y C51Y C52Y 104.8(11) . .
H51C C51Y H51D 108.9 . .
H51C C51Y C52Y 110.8 . .
H51D C51Y C52Y 110.8 . .
O2 C52Y C51Y 103.4(11) . .
O2 C52Y H52C 111.1 . .
O2 C52Y H52D 111.1 . .
C51Y C52Y H52C 111.1 . .
C51Y C52Y H52D 111.1 . .
H52C C52Y H52D 109.0 . .
Na O3 C53X 135.8(7) . .
Na O3 C56X 114.1(7) . .
Na O3 C53Y 120.7(10) . .
Na O3 C56Y 130.8(10) . .
C53X O3 C56X 108.2(9) . .
C53Y O3 C56Y 108.5(12) . .
O3 C53X H53A 110.2 . .
O3 C53X H53B 110.2 . .
O3 C53X C54X 107.7(11) . .
H53A C53X H53B 108.5 . .
H53A C53X C54X 110.2 . .
H53B C53X C54X 110.2 . .
C53X C54X H54A 111.3 . .
C53X C54X H54B 111.3 . .
C53X C54X C55X 102.2(11) . .
H54A C54X H54B 109.2 . .
H54A C54X C55X 111.3 . .
H54B C54X C55X 111.3 . .
C54X C55X H55A 111.5 . .
C54X C55X H55B 111.5 . .
C54X C55X C56X 101.6(11) . .
H55A C55X H55B 109.3 . .
H55A C55X C56X 111.5 . .
H55B C55X C56X 111.5 . .
O3 C56X C55X 106.8(10) . .
O3 C56X H56A 110.4 . .
O3 C56X H56B 110.4 . .
C55X C56X H56A 110.4 . .
C55X C56X H56B 110.4 . .
H56A C56X H56B 108.6 . .
O3 C53Y H53C 111.0 . .
O3 C53Y H53D 111.0 . .
O3 C53Y C54Y 103.9(13) . .
H53C C53Y H53D 109.0 . .
H53C C53Y C54Y 111.0 . .
H53D C53Y C54Y 111.0 . .
C53Y C54Y H54C 111.6 . .
C53Y C54Y H54D 111.6 . .
C53Y C54Y C55Y 100.8(15) . .
H54C C54Y H54D 109.4 . .
H54C C54Y C55Y 111.6 . .
H54D C54Y C55Y 111.6 . .
C54Y C55Y H55C 111.1 . .
C54Y C55Y H55D 111.1 . .
C54Y C55Y C56Y 103.3(13) . .
H55C C55Y H55D 109.1 . .
H55C C55Y C56Y 111.1 . .
H55D C55Y C56Y 111.1 . .
O3 C56Y C55Y 107.8(12) . .
O3 C56Y H56C 110.1 . .
O3 C56Y H56D 110.1 . .
C55Y C56Y H56C 110.1 . .
C55Y C56Y H56D 110.1 . .
H56C C56Y H56D 108.5 . .
Na O4X C57X 129.8(15) . .
Na O4X C60X 119.5(16) . .
C57X O4X C60X 109.6(13) . .
O4X C57X H57A 111.3 . .
O4X C57X H57B 111.3 . .
O4X C57X C58X 102.3(13) . .
H57A C57X H57B 109.2 . .
H57A C57X C58X 111.3 . .
H57B C57X C58X 111.3 . .
C57X C58X H58A 112.0 . .
C57X C58X H58B 112.0 . .
C57X C58X C59X 98.8(15) . .
H58A C58X H58B 109.7 . .
H58A C58X C59X 112.0 . .
H58B C58X C59X 112.0 . .
C58X C59X H59A 112.8 . .
C58X C59X H59B 112.8 . .
C58X C59X C60X 94.7(15) . .
H59A C59X H59B 110.2 . .
H59A C59X C60X 112.8 . .
H59B C59X C60X 112.8 . .
O4X C60X C59X 102.5(14) . .
O4X C60X H60A 111.3 . .
O4X C60X H60B 111.3 . .
C59X C60X H60A 111.3 . .
C59X C60X H60B 111.3 . .
H60A C60X H60B 109.2 . .
Na O4Y C57Y 138.3(13) . .
Na O4Y C60Y 119.9(12) . .
C57Y O4Y C60Y 99.4(13) . .
O4Y C57Y H57C 110.5 . .
O4Y C57Y H57D 110.5 . .
O4Y C57Y C58Y 106.3(12) . .
H57C C57Y H57D 108.7 . .
H57C C57Y C58Y 110.5 . .
H57D C57Y C58Y 110.5 . .
C57Y C58Y H58C 111.3 . .
C57Y C58Y H58D 111.3 . .
C57Y C58Y C59Y 102.6(11) . .
H58C C58Y H58D 109.2 . .
H58C C58Y C59Y 111.3 . .
H58D C58Y C59Y 111.3 . .
C58Y C59Y H59C 111.2 . .
C58Y C59Y H59D 111.2 . .
C58Y C59Y C60Y 102.6(12) . .
H59C C59Y H59D 109.2 . .
H59C C59Y C60Y 111.2 . .
H59D C59Y C60Y 111.2 . .
O4Y C60Y C59Y 102.9(13) . .
O4Y C60Y H60C 111.2 . .
O4Y C60Y H60D 111.2 . .
C59Y C60Y H60C 111.2 . .
C59Y C60Y H60D 111.2 . .
H60C C60Y H60D 109.1 . .
Na O5X C61X 121.4(11) . .
Na O5X C64X 119.2(12) . .
C61X O5X C64X 109.8(11) . .
O5X C61X H61A 110.5 . .
O5X C61X H61B 110.5 . .
O5X C61X C62X 106.0(11) . .
H61A C61X H61B 108.7 . .
H61A C61X C62X 110.5 . .
H61B C61X C62X 110.5 . .
C61X C62X H62A 110.8 . .
C61X C62X H62B 110.8 . .
C61X C62X C63X 104.5(11) . .
H62A C62X H62B 108.9 . .
H62A C62X C63X 110.8 . .
H62B C62X C63X 110.8 . .
C62X C63X H63A 111.0 . .
C62X C63X H63B 111.0 . .
C62X C63X C64X 103.8(12) . .
H63A C63X H63B 109.0 . .
H63A C63X C64X 111.0 . .
H63B C63X C64X 111.0 . .
O5X C64X C63X 103.4(12) . .
O5X C64X H64A 111.1 . .
O5X C64X H64B 111.1 . .
C63X C64X H64A 111.1 . .
C63X C64X H64B 111.1 . .
H64A C64X H64B 109.1 . .
Na O5Y C61Y 127.4(9) . .
Na O5Y C64Y 125.6(9) . .
C61Y O5Y C64Y 104.1(10) . .
O5Y C61Y H61C 109.9 . .
O5Y C61Y H61D 109.9 . .
O5Y C61Y C62Y 109.1(11) . .
H61C C61Y H61D 108.3 . .
H61C C61Y C62Y 109.9 . .
H61D C61Y C62Y 109.9 . .
C61Y C62Y H62C 112.1 . .
C61Y C62Y H62D 112.1 . .
C61Y C62Y C63Y 98.4(11) . .
H62C C62Y H62D 109.7 . .
H62C C62Y C63Y 112.1 . .
H62D C62Y C63Y 112.1 . .
C62Y C63Y H63C 111.3 . .
C62Y C63Y H63D 111.3 . .
C62Y C63Y C64Y 102.2(11) . .
H63C C63Y H63D 109.2 . .
H63C C63Y C64Y 111.3 . .
H63D C63Y C64Y 111.3 . .
O5Y C64Y C63Y 109.9(11) . .
O5Y C64Y H64C 109.7 . .
O5Y C64Y H64D 109.7 . .
C63Y C64Y H64C 109.7 . .
C63Y C64Y H64D 109.7 . .
H64C C64Y H64D 108.2 . .
Na O6 C65X 126.1(13) . .
Na O6 C68X 125.6(12) . .
Na O6 C65Y 133.7(13) . .
Na O6 C68Y 113.4(13) . .
C65X O6 C68X 104.5(12) . .
C65Y O6 C68Y 105.8(15) . .
O6 C65X H65A 109.9 . .
O6 C65X H65B 109.9 . .
O6 C65X C66X 108.7(14) . .
H65A C65X H65B 108.3 . .
H65A C65X C66X 109.9 . .
H65B C65X C66X 109.9 . .
C65X C66X H66A 111.4 . .
C65X C66X H66B 111.4 . .
C65X C66X C67X 101.7(14) . .
H66A C66X H66B 109.3 . .
H66A C66X C67X 111.4 . .
H66B C66X C67X 111.4 . .
C66X C67X H67A 111.6 . .
C66X C67X H67B 111.6 . .
C66X C67X C68X 100.9(14) . .
H67A C67X H67B 109.4 . .
H67A C67X C68X 111.6 . .
H67B C67X C68X 111.6 . .
O6 C68X C67X 110.8(14) . .
O6 C68X H68A 109.5 . .
O6 C68X H68B 109.5 . .
C67X C68X H68A 109.5 . .
C67X C68X H68B 109.5 . .
H68A C68X H68B 108.1 . .
O6 C65Y H65C 111.5 . .
O6 C65Y H65D 111.5 . .
O6 C65Y C66Y 101.5(16) . .
H65C C65Y H65D 109.3 . .
H65C C65Y C66Y 111.5 . .
H65D C65Y C66Y 111.5 . .
C65Y C66Y H66C 112.4 . .
C65Y C66Y H66D 112.4 . .
C65Y C66Y C67Y 97.0(16) . .
H66C C66Y H66D 109.9 . .
H66C C66Y C67Y 112.4 . .
H66D C66Y C67Y 112.4 . .
C66Y C67Y H67C 111.6 . .
C66Y C67Y H67D 111.6 . .
C66Y C67Y C68Y 100.8(15) . .
H67C C67Y H67D 109.4 . .
H67C C67Y C68Y 111.6 . .
H67D C67Y C68Y 111.6 . .
O6 C68Y C67Y 107.7(14) . .
O6 C68Y H68C 110.2 . .
O6 C68Y H68D 110.2 . .
C67Y C68Y H68C 110.2 . .
C67Y C68Y H68D 110.2 . .
H68C C68Y H68D 108.5 . .
C69X O7X C72X 108.7(14) . .
O7X C69X H69A 110.1 . .
O7X C69X H69B 110.1 . .
O7X C69X C70X 108.0(14) . .
H69A C69X H69B 108.4 . .
H69A C69X C70X 110.1 . .
H69B C69X C70X 110.1 . .
C69X C70X H70A 111.4 . .
C69X C70X H70B 111.4 . .
C69X C70X C71X 102.0(14) . .
H70A C70X H70B 109.2 . .
H70A C70X C71X 111.4 . .
H70B C70X C71X 111.4 . .
C70X C71X H71A 111.5 . .
C70X C71X H71B 111.5 . .
C70X C71X C72X 101.3(15) . .
H71A C71X H71B 109.3 . .
H71A C71X C72X 111.5 . .
H71B C71X C72X 111.5 . .
O7X C72X C71X 107.1(14) . .
O7X C72X H72A 110.3 . .
O7X C72X H72B 110.3 . .
C71X C72X H72A 110.3 . .
C71X C72X H72B 110.3 . .
H72A C72X H72B 108.6 . .
C69Y O7Y C72Y 110.2(11) . .
O7Y C69Y H69C 110.4 . .
O7Y C69Y H69D 110.4 . .
O7Y C69Y C70Y 106.7(11) . .
H69C C69Y H69D 108.6 . .
H69C C69Y C70Y 110.4 . .
H69D C69Y C70Y 110.4 . .
C69Y C70Y H70C 111.0 . .
C69Y C70Y H70D 111.0 . .
C69Y C70Y C71Y 103.8(12) . .
H70C C70Y H70D 109.0 . .
H70C C70Y C71Y 111.0 . .
H70D C70Y C71Y 111.0 . .
C70Y C71Y H71C 111.8 . .
C70Y C71Y H71D 111.8 . .
C70Y C71Y C72Y 100.0(11) . .
H71C C71Y H71D 109.5 . .
H71C C71Y C72Y 111.8 . .
H71D C71Y C72Y 111.8 . .
O7Y C72Y C71Y 105.3(12) . .
O7Y C72Y H72C 110.7 . .
O7Y C72Y H72D 110.7 . .
C71Y C72Y H72C 110.7 . .
C71Y C72Y H72D 110.7 . .
H72C C72Y H72D 108.8 . .

loop_
_geom_bond_atom_site_label_1
_geom_bond_atom_site_label_2
_geom_bond_distance
_geom_bond_site_symmetry_2
Mg N1 2.103(7) .
Mg N2 2.115(6) 3_666
Mg N3 2.028(6) .
Mg N4 2.042(6) .
N1 C1 1.347(9) .
N1 C8 1.394(9) .
N2 Mg 2.115(6) 3_666
N2 C2 1.350(9) .
N2 C3 1.360(9) .
C1 H1 0.950 .
C1 C2 1.364(10) .
C2 H2 0.950 .
C3 C4 1.409(10) .
C3 C8 1.432(10) .
C4 H4 0.950 .
C4 C5 1.369(11) .
C5 H5 0.950 .
C5 C6 1.374(12) .
C6 H6 0.950 .
C6 C7 1.372(11) .
C7 H7 0.950 .
C7 C8 1.387(10) .
N3 C9 1.391(9) .
N3 Si 1.698(6) .
C9 C10 1.410(10) .
C9 C14 1.410(10) .
C10 C11 1.372(11) .
C10 C15 1.515(10) .
C11 H11 0.950 .
C11 C12 1.361(12) .
C12 H12 0.950 .
C12 C13 1.367(12) .
C13 H13 0.950 .
C13 C14 1.407(12) .
C14 C18 1.493(11) .
C15 H15 1.000 .
C15 C16 1.530(11) .
C15 C17 1.529(10) .
C16 H16A 0.980 .
C16 H16B 0.980 .
C16 H16C 0.980 .
C17 H17A 0.980 .
C17 H17B 0.980 .
C17 H17C 0.980 .
C18 H18 1.000 .
C18 C19 1.513(13) .
C18 C20 1.537(13) .
C19 H19A 0.980 .
C19 H19B 0.980 .
C19 H19C 0.980 .
C20 H20A 0.980 .
C20 H20B 0.980 .
C20 H20C 0.980 .
N4 C21 1.402(9) .
N4 Si 1.688(6) .
C21 C22 1.405(11) .
C21 C26 1.422(11) .
C22 C23 1.376(11) .
C22 C27 1.510(11) .
C23 H23 0.950 .
C23 C24 1.384(13) .
C24 H24 0.950 .
C24 C25 1.373(14) .
C25 H25 0.950 .
C25 C26 1.381(12) .
C26 C30 1.484(12) .
C27 H27 1.000 .
C27 C28 1.547(12) .
C27 C29 1.515(12) .
C28 H28A 0.980 .
C28 H28B 0.980 .
C28 H28C 0.980 .
C29 H29A 0.980 .
C29 H29B 0.980 .
C29 H29C 0.980 .
C30 H30 1.000 .
C30 C31 1.528(12) .
C30 C32 1.524(13) .
C31 H31A 0.980 .
C31 H31B 0.980 .
C31 H31C 0.980 .
C32 H32A 0.980 .
C32 H32B 0.980 .
C32 H32C 0.980 .
Si C33 1.878(8) .
Si C39 1.887(8) .
C33 C34 1.374(11) .
C33 C38 1.410(11) .
C34 H34 0.950 .
C34 C35 1.401(13) .
C35 H35 0.950 .
C35 C36 1.361(14) .
C36 H36 0.950 .
C36 C37 1.397(13) .
C37 H37 0.950 .
C37 C38 1.394(12) .
C38 H38 0.950 .
C39 C40 1.379(11) .
C39 C44 1.385(11) .
C40 H40 0.950 .
C40 C41 1.390(11) .
C41 H41 0.950 .
C41 C42 1.373(12) .
C42 H42 0.950 .
C42 C43 1.331(13) .
C43 H43 0.950 .
C43 C44 1.411(12) .
C44 H44 0.950 .
Na O1 2.306(7) .
Na O2 2.364(7) .
Na O3 2.341(6) .
Na O4X 2.324(12) .
Na O4Y 2.356(11) .
Na O5X 2.195(10) .
Na O5Y 2.508(10) .
Na O6 2.440(10) .
O1 C45X 1.391(12) .
O1 C48X 1.465(12) .
O1 C45Y 1.472(12) .
O1 C48Y 1.419(12) .
C45X H45A 0.990 .
C45X H45B 0.990 .
C45X C46X 1.472(14) .
C46X H46A 0.990 .
C46X H46B 0.990 .
C46X C47X 1.557(16) .
C47X H47A 0.990 .
C47X H47B 0.990 .
C47X C48X 1.494(14) .
C48X H48A 0.990 .
C48X H48B 0.990 .
C45Y H45C 0.990 .
C45Y H45D 0.990 .
C45Y C46Y 1.472(14) .
C46Y H46C 0.990 .
C46Y H46D 0.990 .
C46Y C47Y 1.540(17) .
C47Y H47C 0.990 .
C47Y H47D 0.990 .
C47Y C48Y 1.471(14) .
C48Y H48C 0.990 .
C48Y H48D 0.990 .
O2 C49X 1.441(13) .
O2 C52X 1.408(14) .
O2 C49Y 1.452(13) .
O2 C52Y 1.461(13) .
C49X H49A 0.990 .
C49X H49B 0.990 .
C49X C50X 1.484(14) .
C50X H50A 0.990 .
C50X H50B 0.990 .
C50X C51X 1.555(16) .
C51X H51A 0.990 .
C51X H51B 0.990 .
C51X C52X 1.483(15) .
C52X H52A 0.990 .
C52X H52B 0.990 .
C49Y H49C 0.990 .
C49Y H49D 0.990 .
C49Y C50Y 1.500(14) .
C50Y H50C 0.990 .
C50Y H50D 0.990 .
C50Y C51Y 1.539(16) .
C51Y H51C 0.990 .
C51Y H51D 0.990 .
C51Y C52Y 1.486(14) .
C52Y H52C 0.990 .
C52Y H52D 0.990 .
O3 C53X 1.415(12) .
O3 C56X 1.469(12) .
O3 C53Y 1.448(14) .
O3 C56Y 1.422(13) .
C53X H53A 0.990 .
C53X H53B 0.990 .
C53X C54X 1.477(13) .
C54X H54A 0.990 .
C54X H54B 0.990 .
C54X C55X 1.546(15) .
C55X H55A 0.990 .
C55X H55B 0.990 .
C55X C56X 1.490(13) .
C56X H56A 0.990 .
C56X H56B 0.990 .
C53Y H53C 0.990 .
C53Y H53D 0.990 .
C53Y C54Y 1.490(15) .
C54Y H54C 0.990 .
C54Y H54D 0.990 .
C54Y C55Y 1.553(17) .
C55Y H55C 0.990 .
C55Y H55D 0.990 .
C55Y C56Y 1.483(15) .
C56Y H56C 0.990 .
C56Y H56D 0.990 .
O4X C57X 1.432(14) .
O4X C60X 1.429(14) .
C57X H57A 0.990 .
C57X H57B 0.990 .
C57X C58X 1.485(15) .
C58X H58A 0.990 .
C58X H58B 0.990 .
C58X C59X 1.560(18) .
C59X H59A 0.990 .
C59X H59B 0.990 .
C59X C60X 1.497(15) .
C60X H60A 0.990 .
C60X H60B 0.990 .
O4Y C57Y 1.444(13) .
O4Y C60Y 1.444(13) .
C57Y H57C 0.990 .
C57Y H57D 0.990 .
C57Y C58Y 1.457(14) .
C58Y H58C 0.990 .
C58Y H58D 0.990 .
C58Y C59Y 1.554(16) .
C59Y H59C 0.990 .
C59Y H59D 0.990 .
C59Y C60Y 1.472(14) .
C60Y H60C 0.990 .
C60Y H60D 0.990 .
O5X C61X 1.415(13) .
O5X C64X 1.425(13) .
C61X H61A 0.990 .
C61X H61B 0.990 .
C61X C62X 1.487(14) .
C62X H62A 0.990 .
C62X H62B 0.990 .
C62X C63X 1.560(16) .
C63X H63A 0.990 .
C63X H63B 0.990 .
C63X C64X 1.478(15) .
C64X H64A 0.990 .
C64X H64B 0.990 .
O5Y C61Y 1.471(12) .
O5Y C64Y 1.433(13) .
C61Y H61C 0.990 .
C61Y H61D 0.990 .
C61Y C62Y 1.493(13) .
C62Y H62C 0.990 .
C62Y H62D 0.990 .
C62Y C63Y 1.549(15) .
C63Y H63C 0.990 .
C63Y H63D 0.990 .
C63Y C64Y 1.492(14) .
C64Y H64C 0.990 .
C64Y H64D 0.990 .
O6 C65X 1.467(14) .
O6 C68X 1.459(14) .
O6 C65Y 1.468(15) .
O6 C68Y 1.445(14) .
C65X H65A 0.990 .
C65X H65B 0.990 .
C65X C66X 1.490(15) .
C66X H66A 0.990 .
C66X H66B 0.990 .
C66X C67X 1.557(17) .
C67X H67A 0.990 .
C67X H67B 0.990 .
C67X C68X 1.494(15) .
C68X H68A 0.990 .
C68X H68B 0.990 .
C65Y H65C 0.990 .
C65Y H65D 0.990 .
C65Y C66Y 1.502(15) .
C66Y H66C 0.990 .
C66Y H66D 0.990 .
C66Y C67Y 1.580(18) .
C67Y H67C 0.990 .
C67Y H67D 0.990 .
C67Y C68Y 1.485(15) .
C68Y H68C 0.990 .
C68Y H68D 0.990 .
O7X C69X 1.428(14) .
O7X C72X 1.430(14) .
C69X H69A 0.990 .
C69X H69B 0.990 .
C69X C70X 1.495(15) .
C70X H70A 0.990 .
C70X H70B 0.990 .
C70X C71X 1.560(17) .
C71X H71A 0.990 .
C71X H71B 0.990 .
C71X C72X 1.481(15) .
C72X H72A 0.990 .
C72X H72B 0.990 .
O7Y C69Y 1.417(12) .
O7Y C72Y 1.438(13) .
C69Y H69C 0.990 .
C69Y H69D 0.990 .
C69Y C70Y 1.474(14) .
C70Y H70C 0.990 .
C70Y H70D 0.990 .
C70Y C71Y 1.555(16) .
C71Y H71C 0.990 .
C71Y H71D 0.990 .
C71Y C72Y 1.499(14) .
C72Y H72C 0.990 .
C72Y H72D 0.990 .

loop_
_geom_torsion_atom_site_label_1
_geom_torsion_atom_site_label_2
_geom_torsion_atom_site_label_3
_geom_torsion_atom_site_label_4
_geom_torsion
_geom_torsion_site_symmetry_1
Mg N1 C1 C2 125.8(7) .
C8 N1 C1 C2 -11.0(10) .
Mg N2 C2 C1 -134.3(7) 3_666
C3 N2 C2 C1 8.8(10) .
N1 C1 C2 N2 1.4(12) .
Mg N2 C3 C4 -40.8(8) 3_666
Mg N2 C3 C8 136.2(6) 3_666
C2 N2 C3 C4 174.3(7) .
C2 N2 C3 C8 -8.7(9) .
N2 C3 C4 C5 179.3(7) .
C8 C3 C4 C5 2.2(11) .
C3 C4 C5 C6 -1.1(13) .
C4 C5 C6 C7 -0.9(14) .
C5 C6 C7 C8 1.8(13) .
C6 C7 C8 N1 -178.2(7) .
C6 C7 C8 C3 -0.7(11) .
Mg N1 C8 C3 -129.9(6) .
Mg N1 C8 C7 47.6(8) .
C1 N1 C8 C3 10.6(9) .
C1 N1 C8 C7 -172.0(7) .
N2 C3 C8 N1 -0.9(10) .
N2 C3 C8 C7 -178.4(7) .
C4 C3 C8 N1 176.2(6) .
C4 C3 C8 C7 -1.3(10) .
Mg N3 C9 C10 -86.2(9) .
Mg N3 C9 C14 89.6(9) .
Si N3 C9 C10 81.7(9) .
Si N3 C9 C14 -102.4(8) .
N3 C9 C10 C11 174.6(7) .
N3 C9 C10 C15 -0.6(11) .
C14 C9 C10 C11 -1.3(11) .
C14 C9 C10 C15 -176.6(7) .
C9 C10 C11 C12 1.0(13) .
C15 C10 C11 C12 176.3(8) .
C10 C11 C12 C13 0.6(14) .
C11 C12 C13 C14 -1.8(15) .
C12 C13 C14 C9 1.4(14) .
C12 C13 C14 C18 179.3(9) .
N3 C9 C14 C13 -175.9(8) .
N3 C9 C14 C18 6.2(11) .
C10 C9 C14 C13 0.2(11) .
C10 C9 C14 C18 -177.7(7) .
C9 C10 C15 C16 91.8(8) .
C9 C10 C15 C17 -144.0(8) .
C11 C10 C15 C16 -83.5(9) .
C11 C10 C15 C17 40.7(10) .
C9 C14 C18 C19 101.3(9) .
C9 C14 C18 C20 -134.5(8) .
C13 C14 C18 C19 -76.6(11) .
C13 C14 C18 C20 47.6(11) .
Mg N4 C21 C22 65.6(9) .
Mg N4 C21 C26 -113.9(8) .
Si N4 C21 C22 -94.0(9) .
Si N4 C21 C26 86.5(9) .
N4 C21 C22 C23 -177.0(7) .
N4 C21 C22 C27 1.4(12) .
C26 C21 C22 C23 2.5(12) .
C26 C21 C22 C27 -179.1(7) .
C21 C22 C23 C24 -0.9(14) .
C27 C22 C23 C24 -179.3(8) .
C22 C23 C24 C25 -1.2(14) .
C23 C24 C25 C26 1.7(15) .
C24 C25 C26 C21 -0.1(13) .
C24 C25 C26 C30 -179.8(9) .
N4 C21 C26 C25 177.5(7) .
N4 C21 C26 C30 -2.9(11) .
C22 C21 C26 C25 -2.0(11) .
C22 C21 C26 C30 177.6(7) .
C21 C22 C27 C28 123.7(8) .
C21 C22 C27 C29 -110.7(8) .
C23 C22 C27 C28 -58.0(10) .
C23 C22 C27 C29 67.7(10) .
C21 C26 C30 C31 134.0(8) .
C21 C26 C30 C32 -102.2(9) .
C25 C26 C30 C31 -46.4(11) .
C25 C26 C30 C32 77.5(10) .
Mg N4 Si N3 -13.6(3) .
Mg N4 Si C33 101.7(3) .
Mg N4 Si C39 -138.3(3) .
C21 N4 Si N3 152.2(7) .
C21 N4 Si C33 -92.5(7) .
C21 N4 Si C39 27.4(8) .
Mg N3 Si N4 13.7(3) .
Mg N3 Si C33 -104.2(3) .
Mg N3 Si C39 139.1(3) .
C9 N3 Si N4 -157.8(7) .
C9 N3 Si C33 84.3(7) .
C9 N3 Si C39 -32.4(8) .
N3 Si C33 C34 -117.1(8) .
N3 Si C33 C38 60.7(7) .
N4 Si C33 C34 134.0(8) .
N4 Si C33 C38 -48.2(8) .
C39 Si C33 C34 6.8(9) .
C39 Si C33 C38 -175.3(7) .
Si C33 C34 C35 176.5(8) .
C38 C33 C34 C35 -1.3(14) .
C33 C34 C35 C36 0.1(18) .
C34 C35 C36 C37 2(2) .
C35 C36 C37 C38 -2.0(19) .
C36 C37 C38 C33 0.8(16) .
Si C33 C38 C37 -177.1(8) .
C34 C33 C38 C37 0.9(13) .
N3 Si C39 C40 40.0(7) .
N3 Si C39 C44 -143.3(7) .
N4 Si C39 C40 155.7(6) .
N4 Si C39 C44 -27.6(8) .
C33 Si C39 C40 -79.7(7) .
C33 Si C39 C44 97.0(8) .
Si C39 C40 C41 177.3(7) .
C44 C39 C40 C41 0.4(12) .
C39 C40 C41 C42 0.5(14) .
C40 C41 C42 C43 -0.7(15) .
C41 C42 C43 C44 0.0(16) .
Si C39 C44 C43 -178.0(7) .
C40 C39 C44 C43 -1.1(13) .
C42 C43 C44 C39 0.9(16) .
Na O1 C45X C46X -156.4(13) .
C48X O1 C45X C46X -4(2) .
O1 C45X C46X C47X 23(2) .
C45X C46X C47X C48X -32(2) .
Na O1 C48X C47X 142.3(14) .
C45X O1 C48X C47X -18(2) .
C46X C47X C48X O1 31(2) .
Na O1 C45Y C46Y -173.1(10) .
C48Y O1 C45Y C46Y -7.9(18) .
O1 C45Y C46Y C47Y 28.3(19) .
C45Y C46Y C47Y C48Y -37(2) .
Na O1 C48Y C47Y 142.0(14) .
C45Y O1 C48Y C47Y -18(2) .
C46Y C47Y C48Y O1 36(2) .
Na O2 C49X C50X 147.6(18) .
C52X O2 C49X C50X -23(3) .
O2 C49X C50X C51X -5(3) .
C49X C50X C51X C52X 29(3) .
Na O2 C52X C51X -123.8(15) .
C49X O2 C52X C51X 42(2) .
C50X C51X C52X O2 -43(2) .
Na O2 C49Y C50Y 119.1(16) .
C52Y O2 C49Y C50Y -48(2) .
O2 C49Y C50Y C51Y 27(2) .
C49Y C50Y C51Y C52Y 4(2) .
Na O2 C52Y C51Y -122.3(11) .
C49Y O2 C52Y C51Y 49.0(17) .
C50Y C51Y C52Y O2 -33(2) .
Na O3 C53X C54X -177.7(11) .
C56X O3 C53X C54X -15(2) .
O3 C53X C54X C55X 32(2) .
C53X C54X C55X C56X -36(2) .
Na O3 C56X C55X 157.8(11) .
C53X O3 C56X C55X -8.9(19) .
C54X C55X C56X O3 27.7(19) .
Na O3 C53Y C54Y -149.0(17) .
C56Y O3 C53Y C54Y 31(3) .
O3 C53Y C54Y C55Y -39(3) .
C53Y C54Y C55Y C56Y 34(3) .
Na O3 C56Y C55Y 171.4(19) .
C53Y O3 C56Y C55Y -9(4) .
C54Y C55Y C56Y O3 -16(4) .
Na O4X C57X C58X 156(2) .
C60X O4X C57X C58X -12(4) .
O4X C57X C58X C59X 41(3) .
C57X C58X C59X C60X -54(3) .
Na O4X C60X C59X 166(2) .
C57X O4X C60X C59X -24(4) .
C58X C59X C60X O4X 47(3) .
Na O4Y C57Y C58Y 153(2) .
C60Y O4Y C57Y C58Y -46(2) .
O4Y C57Y C58Y C59Y 23(3) .
C57Y C58Y C59Y C60Y 8(3) .
Na O4Y C60Y C59Y -144.0(17) .
C57Y O4Y C60Y C59Y 51(2) .
C58Y C59Y C60Y O4Y -36(3) .
Na O5X C61X C62X -120.0(16) .
C64X O5X C61X C62X 26(2) .
O5X C61X C62X C63X -5(2) .
C61X C62X C63X C64X -17(3) .
Na O5X C64X C63X 110.0(16) .
C61X O5X C64X C63X -37(2) .
C62X C63X C64X O5X 31(2) .
Na O5Y C61Y C62Y -139.7(13) .
C64Y O5Y C61Y C62Y 22(2) .
O5Y C61Y C62Y C63Y -37.5(19) .
C61Y C62Y C63Y C64Y 37.9(19) .
Na O5Y C64Y C63Y 166.7(13) .
C61Y O5Y C64Y C63Y 5(2) .
C62Y C63Y C64Y O5Y -28(2) .
Na O6 C65X C66X 141.3(19) .
C68X O6 C65X C66X -18(4) .
O6 C65X C66X C67X 34(3) .
C65X C66X C67X C68X -35(3) .
Na O6 C68X C67X -166(2) .
C65X O6 C68X C67X -6(4) .
C66X C67X C68X O6 26(4) .
Na O6 C65Y C66Y 174.0(17) .
C68Y O6 C65Y C66Y -39(4) .
O6 C65Y C66Y C67Y 50(3) .
C65Y C66Y C67Y C68Y -44(3) .
Na O6 C68Y C67Y 164(3) .
C65Y O6 C68Y C67Y 9(5) .
C66Y C67Y C68Y O6 23(4) .
C72X O7X C69X C70X -3(4) .
O7X C69X C70X C71X 24(4) .
C69X C70X C71X C72X -34(4) .
C69X O7X C72X C71X -20(4) .
C70X C71X C72X O7X 34(3) .
C72Y O7Y C69Y C70Y 2(2) .
O7Y C69Y C70Y C71Y -24(2) .
C69Y C70Y C71Y C72Y 35(2) .
C69Y O7Y C72Y C71Y 22(2) .
C70Y C71Y C72Y O7Y -34(2) .
